data_7705854
loop_
_publ_author_name
'Hood, Thomas M.'
'Chaplin, Adrian B.'

_publ_section_title
;
 Reactions of Rh(PNP) pincer complexes with terminal alkynes: homocoupling
 through a ring or not at all.
;
_journal_issue 46
_journal_name_full 'Dalton transactions (Cambridge, England : 2003)'
_journal_page_first 16649
_journal_page_last 16652
_journal_paper_doi 10.1039/d0dt03550e
_journal_volume 49
_journal_year 2020
_chemical_formula_moiety 'C29 H51 N P2 Rh, C32 H12 B F24, C7 H16'
_chemical_formula_sum 'C68 H79 B F24 N P2 Rh'
_chemical_formula_weight 1541.98
_chemical_melting_point ?
_space_group_crystal_system monoclinic
_space_group_IT_number 14
_space_group_name_Hall '-P 2ybc'
_space_group_name_H-M_alt 'P 1 21/c 1'
_atom_sites_solution_hydrogens geom
_atom_sites_solution_primary dual
_atom_sites_solution_secondary difmap
_audit_creation_date 2020-08-27
_audit_creation_method
;
Olex2 1.2
(compiled 2018.05.29 svn.r3510 for OlexSys, GUI svn.r5506)
;
_audit_update_record
;
2020-08-27 deposited with the CCDC.	2020-11-03 downloaded from the CCDC.
;
_cell_angle_alpha 90
_cell_angle_beta 92.814(2)
_cell_angle_gamma 90
_cell_formula_units_Z 4
_cell_length_a 17.9713(4)
_cell_length_b 15.8991(3)
_cell_length_c 25.1382(5)
_cell_measurement_reflns_used 15098
_cell_measurement_temperature 150(2)
_cell_measurement_theta_max 73.7080
_cell_measurement_theta_min 3.4920
_cell_volume 7174.0(3)
_computing_cell_refinement 'CrysAlisPro 1.171.40.82a (Rigaku OD, 2020)'
_computing_data_collection 'CrysAlisPro 1.171.40.82a (Rigaku OD, 2020)'
_computing_data_reduction 'CrysAlisPro 1.171.40.82a (Rigaku OD, 2020)'
_computing_molecular_graphics 'Olex2 (Dolomanov et al., 2009)'
_computing_publication_material 'Olex2 (Dolomanov et al., 2009)'
_computing_structure_refinement 'ShelXL (Sheldrick, 2015)'
_computing_structure_solution 'ShelXT (Sheldrick, 2015)'
_diffrn_ambient_environment N~2~
_diffrn_ambient_temperature 150(2)
_diffrn_detector 'CCD plate'
_diffrn_detector_area_resol_mean 5.3046
_diffrn_detector_type AtlasS2
_diffrn_measured_fraction_theta_full 0.998
_diffrn_measured_fraction_theta_max 0.998
_diffrn_measurement_details
;
List of Runs (angles in degrees, time in seconds):

  # Type    Start    End  Width  t~exp~   \w     \q     \k     \f   Frames
#--------------------------------------------------------------------------
  1  \w    -70.00  41.00   1.00   11.00    --  -38.31  37.00 150.00  111
  2  \w      7.00 118.00   1.00   11.00    --   38.31  37.00-120.00  111
  3  \w    -21.00  74.00   1.00   11.00    --   38.31 -77.00 -60.00   95
  4  \w     61.00 131.00   1.00   11.00    --   38.31 178.00 150.00   70
  5  \w     24.00 107.00   1.00   50.00    --  111.00 -94.00 150.00   83
  6  \w    103.00 178.00   1.00   50.00    --  111.00  77.00  30.00   75
  7  \w    103.00 178.00   1.00   50.00    --  111.00  77.00 -90.00   75
  8  \w     61.00 146.00   1.00   50.00    --  111.00 178.00  60.00   85
  9  \w     33.00 144.00   1.00   50.00    --  111.00 -61.00 -60.00  111
 10  \w    103.00 178.00   1.00   50.00    --  111.00  77.00   0.00   75
 11  \w    103.00 178.00   1.00   50.00    --  111.00  77.00 -30.00   75
 12  \w    104.00 178.00   1.00   50.00    --  111.00 111.00  60.00   74
 13  \w     61.00 146.00   1.00   50.00    --  111.00 178.00 150.00   85
 14  \w   -116.00  -6.00   1.00   11.00    --  -38.31 -57.00  30.00  110
 15  \w   -116.00  -6.00   1.00   11.00    --  -38.31 -57.00 120.00  110
 16  \w     58.00 129.00   1.00   11.00    --   38.31-178.00 -60.00   71
 17  \w      6.00 116.00   1.00   11.00    --   38.31  57.00 -30.00  110
 18  \w     80.00 178.00   1.00   50.00    --  111.00  45.00-120.00   98
 19  \w     78.00 178.00   1.00   50.00    --  111.00  61.00  90.00  100
 20  \w     80.00 178.00   1.00   50.00    --  111.00  45.00 150.00   98
 21  \w     78.00 171.00   1.00   50.00    --  111.00  61.00-180.00   93
 22  \w     78.00 178.00   1.00   50.00    --  111.00  61.00 -60.00  100
;
_diffrn_measurement_device 'four-circle diffractometer'
_diffrn_measurement_device_type 'SuperNova, Dual, Cu at home/near, AtlasS2'
_diffrn_measurement_method '\w scans'
_diffrn_orient_matrix_type 'CrysAlisPro convention (1999,Acta A55,543-557)'
_diffrn_orient_matrix_UB_11 -0.0226605000
_diffrn_orient_matrix_UB_12 -0.0677283000
_diffrn_orient_matrix_UB_13 0.0399458000
_diffrn_orient_matrix_UB_21 0.0602729000
_diffrn_orient_matrix_UB_22 0.0322586000
_diffrn_orient_matrix_UB_23 0.0406576000
_diffrn_orient_matrix_UB_31 -0.0566983000
_diffrn_orient_matrix_UB_32 0.0613762000
_diffrn_orient_matrix_UB_33 0.0227215000
_diffrn_radiation_monochromator mirror
_diffrn_radiation_probe x-ray
_diffrn_radiation_type CuK\a
_diffrn_radiation_wavelength 1.54184
_diffrn_reflns_av_unetI/netI 0.0386
_diffrn_reflns_Laue_measured_fraction_full 0.998
_diffrn_reflns_Laue_measured_fraction_max 0.998
_diffrn_reflns_limit_h_max 20
_diffrn_reflns_limit_h_min -21
_diffrn_reflns_limit_k_max 18
_diffrn_reflns_limit_k_min -18
_diffrn_reflns_limit_l_max 29
_diffrn_reflns_limit_l_min -29
_diffrn_reflns_number 21894
_diffrn_reflns_point_group_measured_fraction_full 0.998
_diffrn_reflns_point_group_measured_fraction_max 0.998
_diffrn_reflns_theta_full 66.594
_diffrn_reflns_theta_max 66.594
_diffrn_reflns_theta_min 6.365
_diffrn_source 'micro-focus sealed X-ray tube'
_diffrn_source_type 'SuperNova (Cu) X-ray Source'
_exptl_absorpt_coefficient_mu 3.256
_exptl_absorpt_correction_T_max 0.835
_exptl_absorpt_correction_T_min 0.586
_exptl_absorpt_correction_type analytical
_exptl_absorpt_process_details
;
CrysAlisPro 1.171.40.82a (Rigaku Oxford Diffraction, 2020)
Analytical numeric absorption correction using a multifaceted crystal
model based on expressions derived by R.C. Clark & J.S. Reid.
(Clark, R. C. & Reid, J. S. (1995). Acta Cryst. A51, 887-897)
Empirical absorption correction using spherical harmonics,
implemented in SCALE3 ABSPACK scaling algorithm.
;
_exptl_crystal_colour yellow
_exptl_crystal_colour_primary yellow
_exptl_crystal_density_diffrn 1.428
_exptl_crystal_density_meas ?
_exptl_crystal_description block
_exptl_crystal_F_000 3160
_exptl_crystal_recrystallization_method 'Crystals grown from heptane at 278 K'
_exptl_crystal_size_max 0.222
_exptl_crystal_size_mid 0.072
_exptl_crystal_size_min 0.07
_refine_diff_density_max 3.226
_refine_diff_density_min -0.930
_refine_diff_density_rms 0.085
_refine_ls_extinction_method none
_refine_ls_goodness_of_fit_ref 1.059
_refine_ls_hydrogen_treatment constr
_refine_ls_matrix_type full
_refine_ls_number_parameters 1057
_refine_ls_number_reflns 21894
_refine_ls_number_restraints 1023
_refine_ls_restrained_S_all 1.159
_refine_ls_R_factor_all 0.0844
_refine_ls_R_factor_gt 0.0689
_refine_ls_shift/su_max 0.003
_refine_ls_shift/su_mean 0.000
_refine_ls_structure_factor_coef Fsqd
_refine_ls_weighting_details 'w=1/[\s^2^(Fo^2^)+(0.1328P)^2^] where P=(Fo^2^+2Fc^2^)/3'
_refine_ls_weighting_scheme calc
_refine_ls_wR_factor_gt 0.1888
_refine_ls_wR_factor_ref 0.1968
_reflns_Friedel_coverage 0.000
_reflns_number_gt 16487
_reflns_number_total 21894
_reflns_threshold_expression 'I > 2\s(I)'
_twin_special_details
;
Component 2 rotated by -179.9906\% 
around [1.00 0.00 -0.00] (reciprocal) or [1.00 0.00 0.03] (direct)
;
_cod_data_source_file d0dt03550e2.cif
_cod_data_source_block 0603abc20s
_cod_depositor_comments
;
The following automatic conversions were performed:

data item '_chemical_melting_point' value 'not measured' was changed
to '?' -- the value is undefined or not given.

data item '_exptl_crystal_density_meas' value 'not measured' was
changed to '?' -- the value is perceived as not measured.

Automatic conversion script
Id: cif_fix_values 7556 2019-12-06 15:28:31Z antanas 
;
_cod_database_code 7705854
_shelx_shelxl_version_number 2014/7
_shelx_space_group_comment
;
The symmetry employed for this shelxl refinement is uniquely defined
by the following loop, which should always be used as a source of
symmetry information in preference to the above space-group names.
They are only intended as comments.
;
_olex2_refinement_description
;
1. Twinned data refinement
 Scales: 0.6357(11)
 0.3643(11)
2. Fixed Uiso
 At 1.2 times of:
  All C(H) groups, All C(H,H) groups, All C(H,H,H,H) groups
 At 1.5 times of:
  All C(H,H,H) groups
3. Restrained distances
 C220-C119 \\sim C120-C119
 with sigma of 0.01
 C221-C220 \\sim C121-C120
 with sigma of 0.01
 C221-C122 \\sim C122-C121
 with sigma of 0.01
 P2-C117 \\sim P2-C217
 with sigma of 0.01
 C218-C217 \\sim C118-C117
 with sigma of 0.01
 C119-C118 \\sim C218-C119
 with sigma of 0.01
 C124-C123 \\sim C224-C123 \\sim C124-C125 \\sim C125-C224
 with sigma of 0.01
 C415-F7 \\sim C415-F8 \\sim C415-F9 \\sim C415-F7A \\sim C415-F8A \\sim
C415-F9A
 with sigma of 0.01
 F7-F8 \\sim F8-F9 \\sim F9-F7 \\sim F7A-F8A \\sim F8A-F9A \\sim F9A-F7A
 with sigma of 0.01
 C411-F7 \\sim C411-F8 \\sim C411-F9 \\sim C411-F7A \\sim C411-F8A \\sim
C411-F9A
 with sigma of 0.01
 C416-F10 \\sim C416-F11 \\sim C416-F12 \\sim C416-F10A \\sim C416-F11A \\sim
C416-F12A
 with sigma of 0.01
 F10-F11 \\sim F11-F12 \\sim F12-F10 \\sim F10A-F11A \\sim F11A-F12A \\sim
F12A-F10A
 with sigma of 0.01
 C413-F10 \\sim C413-F11 \\sim C413-F12 \\sim C413-F10A \\sim C413-F11A \\sim
C413-F12A
 with sigma of 0.01
 C423-F13 \\sim C423-F14 \\sim C423-F15 \\sim C423-F13A \\sim C423-F14A \\sim
C423-F15A
 with sigma of 0.01
 F13-F14 \\sim F14-F15 \\sim F15-F13 \\sim F13A-F14A \\sim F14A-F15A \\sim
F15A-F13A
 with sigma of 0.01
 C419-F13 \\sim C419-F14 \\sim C419-F15 \\sim C419-F13A \\sim C419-F14A \\sim
C419-F15A
 with sigma of 0.01
 C424-F16 \\sim C424-F17 \\sim C424-F18 \\sim C424-F16A \\sim C424-F17A \\sim
C424-F18A
 with sigma of 0.01
 F16-F17 \\sim F17-F18 \\sim F18-F16 \\sim F16A-F17A \\sim F17A-F18A \\sim
F18A-F16A
 with sigma of 0.01
 C421-F16 \\sim C421-F17 \\sim C421-F18 \\sim C421-F16A \\sim C421-F17A \\sim
C421-F18A
 with sigma of 0.01
 C432-F22 \\sim C432-F23 \\sim C432-F24 \\sim C432-F22A \\sim C432-F23A \\sim
C432-F24A
 with sigma of 0.01
 F22-F23 \\sim F23-F24 \\sim F24-F22 \\sim F22A-F23A \\sim F23A-F24A \\sim
F24A-F22A
 with sigma of 0.01
 C429-F22 \\sim C429-F23 \\sim C429-F24 \\sim C429-F22A \\sim C429-F23A \\sim
C429-F24A
 with sigma of 0.01
4. Uiso/Uaniso restraints and constraints
C217 \\sim C117 \\sim C118 \\sim C218 \\sim C119 \\sim C120 \\sim C220 \\sim
C121 \\sim C221 \\sim C122 \\sim C123 \\sim C224 \\sim C124 \\sim C125 \\sim
C126 \\sim C127 \\sim C901 \\sim C902 \\sim C903 \\sim C904 \\sim C905 \\sim
C906 \\sim C907 \\sim C432 \\sim F1 \\sim F2 \\sim F3 \\sim F4 \\sim F5 \\sim
F6 \\sim F7 \\sim F7A \\sim F8 \\sim F8A \\sim F9 \\sim F9A \\sim F10 \\sim
F10A \\sim F11 \\sim F11A \\sim F12 \\sim F12A \\sim F13 \\sim F13A \\sim F14
\\sim F14A \\sim F15 \\sim F15A \\sim F16 \\sim F16A \\sim F17 \\sim F17A \\sim
F18 \\sim F18A \\sim F19 \\sim F20 \\sim F21 \\sim F22 \\sim F22A \\sim F23
\\sim F23A \\sim F24 \\sim F24A: within 2A with sigma of 0.01 and sigma for
terminal atoms of 0.02
Uanis(C217) \\sim Ueq, Uanis(C117) \\sim Ueq, Uanis(C118) \\sim Ueq,
Uanis(C218) \\sim Ueq, Uanis(C119) \\sim Ueq, Uanis(C120) \\sim Ueq,
Uanis(C220) \\sim Ueq, Uanis(C121) \\sim Ueq, Uanis(C221) \\sim Ueq,
Uanis(C122) \\sim Ueq, Uanis(C123) \\sim Ueq, Uanis(C224) \\sim Ueq,
Uanis(C124) \\sim Ueq, Uanis(C125) \\sim Ueq, Uanis(C126) \\sim Ueq,
Uanis(C127) \\sim Ueq, Uanis(C432) \\sim Ueq, Uanis(F1) \\sim Ueq, Uanis(F2)
\\sim Ueq, Uanis(F3) \\sim Ueq, Uanis(F4) \\sim Ueq, Uanis(F5) \\sim Ueq,
Uanis(F6) \\sim Ueq, Uanis(F7) \\sim Ueq, Uanis(F7A) \\sim Ueq, Uanis(F8) \\sim
Ueq, Uanis(F8A) \\sim Ueq, Uanis(F9) \\sim Ueq, Uanis(F9A) \\sim Ueq,
Uanis(F10) \\sim Ueq, Uanis(F10A) \\sim Ueq, Uanis(F11) \\sim Ueq, Uanis(F11A)
\\sim Ueq, Uanis(F12) \\sim Ueq, Uanis(F12A) \\sim Ueq, Uanis(F13) \\sim Ueq,
Uanis(F13A) \\sim Ueq, Uanis(F14) \\sim Ueq, Uanis(F14A) \\sim Ueq, Uanis(F15)
\\sim Ueq, Uanis(F15A) \\sim Ueq, Uanis(F16) \\sim Ueq, Uanis(F16A) \\sim Ueq,
Uanis(F17) \\sim Ueq, Uanis(F17A) \\sim Ueq, Uanis(F18) \\sim Ueq, Uanis(F18A)
\\sim Ueq, Uanis(F19) \\sim Ueq, Uanis(F20) \\sim Ueq, Uanis(F21) \\sim Ueq,
Uanis(F22) \\sim Ueq, Uanis(F22A) \\sim Ueq, Uanis(F23) \\sim Ueq, Uanis(F23A)
\\sim Ueq, Uanis(F24) \\sim Ueq, Uanis(F24A) \\sim Ueq: with sigma of 0.006 and
sigma for terminal atoms of 0.012
Uanis(C901) \\sim Ueq, Uanis(C902) \\sim Ueq, Uanis(C903) \\sim Ueq,
Uanis(C904) \\sim Ueq, Uanis(C905) \\sim Ueq, Uanis(C906) \\sim Ueq,
Uanis(C907) \\sim Ueq: with sigma of 0.02 and sigma for terminal atoms of 0.04
Uanis(C120) = Uanis(C220)
Uanis(C224) = Uanis(C124)
5. Others
 Sof(H11W)=Sof(H12E)=Sof(H12F)=Sof(H12I)=Sof(H12J)=Sof(H12O)=Sof(H12P)=
 Sof(C217)=Sof(H21A)=Sof(H21B)=Sof(C218)=Sof(H21C)=Sof(H21D)=Sof(C220)=
 Sof(H220)=Sof(C221)=Sof(H22A)=Sof(H22B)=Sof(C224)=Sof(H22C)=Sof(H22D)=1-FVAR(1)
 Sof(C117)=Sof(H11S)=Sof(H11T)=Sof(C118)=Sof(H11U)=Sof(H11V)=Sof(H119)=
 Sof(C120)=Sof(H120)=Sof(C121)=Sof(H12A)=Sof(H12B)=Sof(H12C)=Sof(H12D)=
 Sof(H12G)=Sof(H12H)=Sof(C124)=Sof(H12K)=Sof(H12L)=Sof(H12M)=Sof(H12N)=FVAR(1)
 Sof(F22A)=Sof(F23A)=Sof(F24A)=1-FVAR(2)
 Sof(F22)=Sof(F23)=Sof(F24)=FVAR(2)
 Sof(F16A)=Sof(F17A)=Sof(F18A)=1-FVAR(3)
 Sof(F16)=Sof(F17)=Sof(F18)=FVAR(3)
 Sof(F13A)=Sof(F14A)=Sof(F15A)=1-FVAR(4)
 Sof(F13)=Sof(F14)=Sof(F15)=FVAR(4)
 Sof(F10A)=Sof(F11A)=Sof(F12A)=1-FVAR(5)
 Sof(F10)=Sof(F11)=Sof(F12)=FVAR(5)
 Sof(F7A)=Sof(F8A)=Sof(F9A)=1-FVAR(6)
 Sof(F7)=Sof(F8)=Sof(F9)=FVAR(6)
6.a Ternary CH refined with riding coordinates:
 C119(H119), C119(H11W), C120(H120), C220(H220)
6.b Secondary CH2 refined with riding coordinates:
 C107(H10A,H10B), C108(H10C,H10D), C117(H11S,H11T), C118(H11U,H11V), C121(H12A,
 H12B), C122(H12C,H12D), C122(H12E,H12F), C123(H12I,H12J), C123(H12G,H12H),
 C124(H12K,H12L), C125(H12O,H12P), C125(H12M,H12N), C126(H12Q,H12R), C127(H12S,
 H12T), C128(H12U,H12V), C129(H12W,H12X), C130(H13A,H13B), C217(H21A,H21B),
 C218(H21C,H21D), C221(H22A,H22B), C224(H22C,H22D), C902(H90D,H90E), C903(H90F,
 H90G), C904(H90H,H90I), C905(H90J,H90K), C906(H90L,H90M)
6.c Aromatic/amide H refined with riding coordinates:
 C103(H103), C104(H104), C105(H105), C402(H402), C404(H404), C406(H406),
 C410(H410), C412(H412), C414(H414), C418(H418), C420(H420), C422(H422),
 C426(H426), C428(H428), C430(H430)
6.d Idealised Me refined as rotating group:
 C110(H11A,H11B,H11C), C111(H11D,H11E,H11F), C112(H11G,H11H,H11I), C114(H11J,
 H11K,H11L), C115(H11M,H11N,H11O), C116(H11P,H11Q,H11R), C901(H90A,H90B,H90C),
 C907(H90N,H90O,H90P)
;
_olex2_submission_special_instructions 'No special instructions were received'
_oxdiff_exptl_absorpt_empirical_details
;
Empirical correction (ABSPACK) includes:
- Absorption correction using spherical harmonics
- Frame scaling
;
_oxdiff_exptl_absorpt_empirical_full_max 3.322
_oxdiff_exptl_absorpt_empirical_full_min 0.492
_oxdiff_twin_integration_method simultaneous
_oxdiff_twin_items 2

loop_
_space_group_symop_operation_xyz
'x, y, z'
'-x, y+1/2, -z+1/2'
'-x, -y, -z'
'x, -y-1/2, z-1/2'

loop_
_atom_site_label
_atom_site_type_symbol
_atom_site_fract_x
_atom_site_fract_y
_atom_site_fract_z
_atom_site_U_iso_or_equiv
_atom_site_adp_type
_atom_site_occupancy
_atom_site_site_symmetry_order
_atom_site_calc_flag
_atom_site_refinement_flags_posn
_atom_site_refinement_flags_adp
_atom_site_refinement_flags_occupancy
_atom_site_disorder_assembly
_atom_site_disorder_group
Rh1 Rh 0.27780(2) 0.35347(2) 0.48438(2) 0.04602(14) Uani 1 1 d . . . . .
P2 P 0.28532(10) 0.24500(10) 0.54093(7) 0.0578(4) Uani 1 1 d D . . . .
P3 P 0.23848(9) 0.46944(9) 0.43488(6) 0.0448(3) Uani 1 1 d . . . . .
N101 N 0.1681(3) 0.3572(3) 0.50782(19) 0.0459(11) Uani 1 1 d . . . . .
C102 C 0.1502(4) 0.3160(4) 0.5539(3) 0.0556(15) Uani 1 1 d . . . . .
C103 C 0.0794(5) 0.3144(5) 0.5706(3) 0.076(2) Uani 1 1 d . . . . .
H103 H 0.0685 0.2875 0.6031 0.091 Uiso 1 1 calc R . . . .
C104 C 0.0222(5) 0.3536(5) 0.5388(4) 0.080(2) Uani 1 1 d . . . . .
H104 H -0.0283 0.3501 0.5480 0.096 Uiso 1 1 calc R . . . .
C105 C 0.0413(4) 0.3965(4) 0.4944(3) 0.0644(18) Uani 1 1 d . . . . .
H105 H 0.0041 0.4259 0.4737 0.077 Uiso 1 1 calc R . . . .
C106 C 0.1148(3) 0.3977(4) 0.4792(3) 0.0512(13) Uani 1 1 d . . . . .
C107 C 0.2150(5) 0.2778(4) 0.5863(3) 0.070(2) Uani 1 1 d . . . . .
H10A H 0.1978 0.2287 0.6066 0.084 Uiso 1 1 calc R . . . .
H10B H 0.2363 0.3197 0.6119 0.084 Uiso 1 1 calc R . . . .
C108 C 0.1370(3) 0.4435(4) 0.4309(3) 0.0531(14) Uani 1 1 d . . . . .
H10C H 0.1077 0.4960 0.4270 0.064 Uiso 1 1 calc R . . . .
H10D H 0.1256 0.4083 0.3990 0.064 Uiso 1 1 calc R . . . .
C109 C 0.2618(4) 0.1342(4) 0.5222(3) 0.0592(16) Uani 1 1 d . . . . .
C110 C 0.1832(4) 0.1307(5) 0.4986(3) 0.074(2) Uani 1 1 d . . . . .
H11A H 0.1483 0.1428 0.5263 0.112 Uiso 1 1 calc GR . . . .
H11B H 0.1733 0.0745 0.4839 0.112 Uiso 1 1 calc GR . . . .
H11C H 0.1771 0.1726 0.4701 0.112 Uiso 1 1 calc GR . . . .
C111 C 0.3140(5) 0.1055(5) 0.4802(4) 0.091(3) Uani 1 1 d . . . . .
H11D H 0.3138 0.1470 0.4514 0.136 Uiso 1 1 calc GR . . . .
H11E H 0.2973 0.0510 0.4659 0.136 Uiso 1 1 calc GR . . . .
H11F H 0.3646 0.1001 0.4963 0.136 Uiso 1 1 calc GR . . . .
C112 C 0.2699(6) 0.0765(5) 0.5714(4) 0.093(3) Uani 1 1 d . . . . .
H11G H 0.3228 0.0700 0.5819 0.140 Uiso 1 1 calc GR . . . .
H11H H 0.2484 0.0212 0.5626 0.140 Uiso 1 1 calc GR . . . .
H11I H 0.2437 0.1014 0.6008 0.140 Uiso 1 1 calc GR . . . .
C113 C 0.2466(4) 0.5734(4) 0.4689(3) 0.0545(15) Uani 1 1 d . . . . .
C114 C 0.2106(5) 0.5667(5) 0.5226(3) 0.078(2) Uani 1 1 d . . . . .
H11J H 0.1568 0.5584 0.5167 0.116 Uiso 1 1 calc GR . . . .
H11K H 0.2199 0.6186 0.5429 0.116 Uiso 1 1 calc GR . . . .
H11L H 0.2321 0.5189 0.5426 0.116 Uiso 1 1 calc GR . . . .
C115 C 0.3299(4) 0.5917(5) 0.4781(3) 0.0713(19) Uani 1 1 d . . . . .
H11M H 0.3518 0.5515 0.5039 0.107 Uiso 1 1 calc GR . . . .
H11N H 0.3367 0.6490 0.4918 0.107 Uiso 1 1 calc GR . . . .
H11O H 0.3546 0.5863 0.4443 0.107 Uiso 1 1 calc GR . . . .
C116 C 0.2103(5) 0.6452(4) 0.4368(4) 0.073(2) Uani 1 1 d . . . . .
H11P H 0.2385 0.6557 0.4051 0.110 Uiso 1 1 calc GR . . . .
H11Q H 0.2101 0.6961 0.4587 0.110 Uiso 1 1 calc GR . . . .
H11R H 0.1590 0.6298 0.4259 0.110 Uiso 1 1 calc GR . . . .
C117 C 0.3732(5) 0.2560(8) 0.5815(4) 0.062(2) Uani 0.692(9) 1 d D U P A 1
H11S H 0.3684 0.2973 0.6106 0.075 Uiso 0.692(9) 1 calc R . P A 1
H11T H 0.3900 0.2014 0.5967 0.075 Uiso 0.692(9) 1 calc R . P A 1
C118 C 0.4249(5) 0.2871(7) 0.5404(4) 0.063(2) Uani 0.692(9) 1 d D U P A 1
H11U H 0.4373 0.2390 0.5175 0.075 Uiso 0.692(9) 1 calc R . P A 1
H11V H 0.4717 0.3057 0.5593 0.075 Uiso 0.692(9) 1 calc R . P A 1
C119 C 0.3964(3) 0.3600(4) 0.5038(3) 0.0553(14) Uani 1 1 d D U . . .
H119 H 0.4119 0.4164 0.5180 0.066 Uiso 0.692(9) 1 calc R . P A 1
H11W H 0.4133 0.4198 0.5016 0.066 Uiso 0.308(9) 1 calc R . P A 2
C120 C 0.3840(5) 0.3607(7) 0.4516(4) 0.0591(19) Uani 0.692(9) 1 d D U P A 1
H120 H 0.3938 0.4167 0.4354 0.071 Uiso 0.692(9) 1 calc R . P A 1
C121 C 0.3983(5) 0.2886(6) 0.4148(4) 0.062(2) Uani 0.692(9) 1 d D U P A 1
H12A H 0.3549 0.2818 0.3894 0.074 Uiso 0.692(9) 1 calc R . P A 1
H12B H 0.4036 0.2362 0.4359 0.074 Uiso 0.692(9) 1 calc R . P A 1
C122 C 0.4722(4) 0.3026(6) 0.3821(3) 0.081(2) Uani 1 1 d D U . . .
H12C H 0.4677 0.3535 0.3595 0.097 Uiso 0.692(9) 1 calc R . P A 1
H12D H 0.5169 0.3079 0.4064 0.097 Uiso 0.692(9) 1 calc R . P A 1
H12E H 0.5063 0.3408 0.3640 0.097 Uiso 0.308(9) 1 calc R . P A 2
H12F H 0.5002 0.2855 0.4152 0.097 Uiso 0.308(9) 1 calc R . P A 2
C123 C 0.4755(4) 0.2255(6) 0.3493(4) 0.086(2) Uani 1 1 d D U . . .
H12I H 0.4871 0.1757 0.3717 0.103 Uiso 0.308(9) 1 calc R . P A 2
H12J H 0.5135 0.2309 0.3223 0.103 Uiso 0.308(9) 1 calc R . P A 2
H12G H 0.4803 0.1771 0.3740 0.103 Uiso 0.692(9) 1 calc R . P A 1
H12H H 0.5220 0.2281 0.3298 0.103 Uiso 0.692(9) 1 calc R . P A 1
C124 C 0.4115(7) 0.2054(8) 0.3082(5) 0.092(3) Uani 0.692(9) 1 d D U P A 1
H12K H 0.4282 0.1609 0.2839 0.111 Uiso 0.692(9) 1 calc R . P A 1
H12L H 0.3688 0.1828 0.3272 0.111 Uiso 0.692(9) 1 calc R . P A 1
C125 C 0.3854(5) 0.2809(7) 0.2752(4) 0.093(2) Uani 1 1 d D U . . .
H12O H 0.4179 0.2648 0.2462 0.111 Uiso 0.308(9) 1 calc R . P A 2
H12P H 0.3984 0.3387 0.2868 0.111 Uiso 0.308(9) 1 calc R . P A 2
H12M H 0.4167 0.2857 0.2440 0.111 Uiso 0.692(9) 1 calc R . P A 1
H12N H 0.3931 0.3323 0.2969 0.111 Uiso 0.692(9) 1 calc R . P A 1
C126 C 0.3019(5) 0.2768(7) 0.2550(4) 0.093(2) Uani 1 1 d . U . . .
H12Q H 0.2969 0.2350 0.2259 0.111 Uiso 1 1 calc R . . . .
H12R H 0.2719 0.2567 0.2844 0.111 Uiso 1 1 calc R . . . .
C127 C 0.2700(5) 0.3597(6) 0.2350(4) 0.091(2) Uani 1 1 d . U . . .
H12S H 0.2169 0.3510 0.2243 0.109 Uiso 1 1 calc R . . . .
H12T H 0.2959 0.3759 0.2027 0.109 Uiso 1 1 calc R . . . .
C128 C 0.2755(5) 0.4327(5) 0.2739(3) 0.073(2) Uani 1 1 d . . . . .
H12U H 0.3286 0.4482 0.2796 0.087 Uiso 1 1 calc R . . . .
H12V H 0.2493 0.4816 0.2573 0.087 Uiso 1 1 calc R . . . .
C129 C 0.2439(4) 0.4169(4) 0.3273(2) 0.0573(15) Uani 1 1 d . . . . .
H12W H 0.2675 0.3661 0.3435 0.069 Uiso 1 1 calc R . . . .
H12X H 0.1897 0.4062 0.3225 0.069 Uiso 1 1 calc R . . . .
C130 C 0.2569(4) 0.4913(4) 0.3646(2) 0.0553(15) Uani 1 1 d . . . . .
H13A H 0.2246 0.5383 0.3520 0.066 Uiso 1 1 calc R . . . .
H13B H 0.3093 0.5099 0.3627 0.066 Uiso 1 1 calc R . . . .
C217 C 0.3866(8) 0.2372(13) 0.5621(10) 0.058(4) Uani 0.308(9) 1 d D U P A 2
H21A H 0.3923 0.2153 0.5989 0.070 Uiso 0.308(9) 1 calc R . P A 2
H21B H 0.4121 0.1982 0.5383 0.070 Uiso 0.308(9) 1 calc R . P A 2
C218 C 0.4204(13) 0.3237(13) 0.5592(6) 0.058(3) Uani 0.308(9) 1 d D U P A 2
H21C H 0.4754 0.3202 0.5634 0.070 Uiso 0.308(9) 1 calc R . P A 2
H21D H 0.4022 0.3599 0.5878 0.070 Uiso 0.308(9) 1 calc R . P A 2
C220 C 0.3969(13) 0.3248(14) 0.4556(6) 0.0591(19) Uani 0.308(9) 1 d D U P A 2
H220 H 0.4097 0.2636 0.4567 0.071 Uiso 0.308(9) 1 calc R . P A 2
C221 C 0.4136(12) 0.3661(12) 0.4037(9) 0.067(3) Uani 0.308(9) 1 d D U P A 2
H22A H 0.4352 0.4228 0.4093 0.080 Uiso 0.308(9) 1 calc R . P A 2
H22B H 0.3686 0.3700 0.3795 0.080 Uiso 0.308(9) 1 calc R . P A 2
C224 C 0.3965(10) 0.2190(17) 0.3226(10) 0.092(3) Uani 0.308(9) 1 d D U P A 2
H22C H 0.3593 0.2314 0.3493 0.111 Uiso 0.308(9) 1 calc R . P A 2
H22D H 0.3880 0.1608 0.3097 0.111 Uiso 0.308(9) 1 calc R . P A 2
F1 F 0.5979(3) 0.4790(4) 0.3868(2) 0.1044(18) Uani 1 1 d . U . . .
F2 F 0.5716(3) 0.4428(4) 0.3084(2) 0.1047(19) Uani 1 1 d . U . . .
F3 F 0.6341(4) 0.5540(3) 0.3218(3) 0.125(2) Uani 1 1 d . U . . .
F4 F 0.9492(3) 0.4235(4) 0.3083(3) 0.122(2) Uani 1 1 d . U . . .
F5 F 0.9353(3) 0.4646(4) 0.3865(2) 0.118(2) Uani 1 1 d . U . . .
F6 F 0.8995(3) 0.5393(3) 0.3217(3) 0.117(2) Uani 1 1 d . U . . .
F7 F 0.6243(6) 0.1521(11) 0.5719(3) 0.118(4) Uani 0.541(10) 1 d D U P B 1
F7A F 0.5603(4) 0.1343(11) 0.4905(4) 0.102(4) Uani 0.459(10) 1 d D U P B 2
F8 F 0.5801(5) 0.0801(6) 0.5087(5) 0.099(4) Uani 0.541(10) 1 d D U P B 1
F8A F 0.6062(7) 0.2165(6) 0.5480(6) 0.100(4) Uani 0.459(10) 1 d D U P B 2
F9 F 0.5733(4) 0.2102(6) 0.5057(5) 0.092(3) Uani 0.541(10) 1 d D U P B 1
F9A F 0.6188(6) 0.0876(7) 0.5573(5) 0.092(4) Uani 0.459(10) 1 d D U P B 2
F10 F 0.9070(5) 0.1810(6) 0.5661(4) 0.097(3) Uani 0.593(11) 1 d D U P C 1
F10A F 0.9303(6) 0.0620(8) 0.5101(6) 0.096(5) Uani 0.407(11) 1 d D U P C 2
F11 F 0.9030(5) 0.0540(5) 0.5475(5) 0.095(3) Uani 0.593(11) 1 d D U P C 1
F11A F 0.9405(6) 0.1915(7) 0.5192(6) 0.096(4) Uani 0.407(11) 1 d D U P C 2
F12 F 0.9545(4) 0.1379(10) 0.4975(3) 0.111(4) Uani 0.593(11) 1 d D U P C 1
F12A F 0.8883(7) 0.1209(13) 0.5767(3) 0.111(5) Uani 0.407(11) 1 d D U P C 2
F13 F 0.6323(3) 0.1962(5) 0.1543(2) 0.083(2) Uani 0.794(9) 1 d D U P D 1
F13A F 0.5007(6) 0.1630(15) 0.1687(7) 0.085(6) Uani 0.206(9) 1 d D U P D 2
F14 F 0.5257(5) 0.2316(5) 0.1793(2) 0.118(3) Uani 0.794(9) 1 d D U P D 1
F14A F 0.6083(13) 0.1421(15) 0.1417(4) 0.104(7) Uani 0.206(9) 1 d D U P D 2
F15 F 0.5470(4) 0.1101(4) 0.1481(2) 0.100(2) Uani 0.794(9) 1 d D U P D 1
F15A F 0.5821(14) 0.2561(7) 0.1779(7) 0.093(6) Uani 0.206(9) 1 d D U P D 2
F16 F 0.5247(6) -0.0104(6) 0.3832(3) 0.107(3) Uani 0.667(12) 1 d D U P E 1
F16A F 0.4971(11) -0.0704(10) 0.2932(5) 0.101(5) Uani 0.333(12) 1 d D U P E 2
F17 F 0.5633(5) -0.0959(4) 0.3287(5) 0.107(3) Uani 0.667(12) 1 d D U P E 1
F17A F 0.4750(10) 0.0093(9) 0.3569(9) 0.121(6) Uani 0.333(12) 1 d D U P E 2
F18 F 0.4632(3) -0.0296(7) 0.3115(4) 0.104(4) Uani 0.667(12) 1 d D U P E 1
F18A F 0.5671(8) -0.0717(10) 0.3621(8) 0.101(6) Uani 0.333(12) 1 d D U P E 2
F19 F 0.8905(3) 0.2251(3) 0.17193(18) 0.0998(17) Uani 1 1 d . U . . .
F20 F 1.0009(3) 0.1978(4) 0.2028(2) 0.0969(16) Uani 1 1 d . U . . .
F21 F 0.9415(3) 0.1080(3) 0.15561(16) 0.0831(13) Uani 1 1 d . U . . .
F22 F 0.8983(5) -0.0988(5) 0.3631(4) 0.088(3) Uani 0.591(9) 1 d D U P F 1
F22A F 0.9993(6) -0.0846(8) 0.3100(5) 0.097(4) Uani 0.409(9) 1 d D U P F 2
F23 F 1.0062(4) -0.0612(5) 0.3419(5) 0.101(3) Uani 0.591(9) 1 d D U P F 1
F23A F 0.8918(6) -0.1232(6) 0.3313(6) 0.100(4) Uani 0.409(9) 1 d D U P F 2
F24 F 0.9332(6) -0.1207(4) 0.2869(3) 0.102(3) Uani 0.591(9) 1 d D U P F 1
F24A F 0.9584(8) -0.0498(7) 0.3823(3) 0.107(4) Uani 0.409(9) 1 d D U P F 2
C401 C 0.7568(3) 0.2876(3) 0.34062(18) 0.0325(9) Uani 1 1 d . . . . .
C402 C 0.6930(3) 0.3383(3) 0.33980(19) 0.0379(10) Uani 1 1 d . . . . .
H402 H 0.6454 0.3124 0.3404 0.045 Uiso 1 1 calc R . . . .
C403 C 0.6976(3) 0.4251(4) 0.3382(2) 0.0467(13) Uani 1 1 d . . . . .
C404 C 0.7652(4) 0.4660(3) 0.3374(2) 0.0482(13) Uani 1 1 d . . . . .
H404 H 0.7677 0.5257 0.3361 0.058 Uiso 1 1 calc R . . . .
C405 C 0.8285(3) 0.4183(3) 0.3387(2) 0.0446(12) Uani 1 1 d . . . . .
C406 C 0.8245(3) 0.3312(3) 0.34130(19) 0.0362(10) Uani 1 1 d . . . . .
H406 H 0.8695 0.2999 0.3436 0.043 Uiso 1 1 calc R . . . .
C407 C 0.6269(4) 0.4761(4) 0.3382(3) 0.0677(19) Uani 1 1 d . . . . .
C408 C 0.9027(4) 0.4605(5) 0.3383(3) 0.0678(19) Uani 1 1 d . . . . .
C409 C 0.7545(3) 0.1676(3) 0.4105(2) 0.0348(10) Uani 1 1 d . . . . .
C410 C 0.6889(3) 0.1679(3) 0.4397(2) 0.0387(11) Uani 1 1 d . . . . .
H410 H 0.6425 0.1796 0.4214 0.046 Uiso 1 1 calc R . . . .
C411 C 0.6902(3) 0.1516(3) 0.4935(2) 0.0461(12) Uani 1 1 d D . . . .
C412 C 0.7569(4) 0.1370(3) 0.5219(2) 0.0486(13) Uani 1 1 d . . . . .
H412 H 0.7577 0.1240 0.5588 0.058 Uiso 1 1 calc R . . . .
C413 C 0.8219(3) 0.1416(3) 0.4954(2) 0.0450(12) Uani 1 1 d D . . . .
C414 C 0.8209(3) 0.1569(3) 0.4413(2) 0.0403(11) Uani 1 1 d . . . . .
H414 H 0.8669 0.1602 0.4243 0.048 Uiso 1 1 calc R . . . .
C415 C 0.6187(4) 0.1482(3) 0.5212(2) 0.0622(17) Uani 1 1 d D . . . .
C416 C 0.8956(4) 0.1286(3) 0.5262(2) 0.0572(15) Uani 1 1 d D . . . .
C417 C 0.6776(2) 0.1464(3) 0.31478(19) 0.0328(10) Uani 1 1 d . . . . .
C418 C 0.6543(3) 0.1759(4) 0.2648(2) 0.0402(11) Uani 1 1 d . . . . .
H418 H 0.6795 0.2225 0.2502 0.048 Uiso 1 1 calc R . . . .
C419 C 0.5954(3) 0.1395(4) 0.2353(2) 0.0443(12) Uani 1 1 d D . . . .
C420 C 0.5548(3) 0.0745(4) 0.2553(2) 0.0494(13) Uani 1 1 d . . . . .
H420 H 0.5141 0.0501 0.2353 0.059 Uiso 1 1 calc R . . . .
C421 C 0.5756(3) 0.0461(4) 0.3056(2) 0.0458(12) Uani 1 1 d D . . . .
C422 C 0.6368(3) 0.0788(3) 0.3345(2) 0.0410(11) Uani 1 1 d . . . . .
H422 H 0.6513 0.0551 0.3682 0.049 Uiso 1 1 calc R . . . .
C423 C 0.5731(3) 0.1718(4) 0.1809(3) 0.0631(17) Uani 1 1 d D . . . .
C424 C 0.5307(3) -0.0212(4) 0.3307(3) 0.0676(19) Uani 1 1 d D . . . .
C425 C 0.8215(2) 0.1384(3) 0.3171(2) 0.0344(10) Uani 1 1 d . . . . .
C426 C 0.8489(3) 0.1701(3) 0.2698(2) 0.0386(11) Uani 1 1 d . . . . .
H426 H 0.8295 0.2216 0.2559 0.046 Uiso 1 1 calc R . . . .
C427 C 0.9035(3) 0.1285(4) 0.2428(2) 0.0476(13) Uani 1 1 d . . . . .
C428 C 0.9319(3) 0.0516(4) 0.2614(3) 0.0523(14) Uani 1 1 d . . . . .
H428 H 0.9686 0.0223 0.2428 0.063 Uiso 1 1 calc R . . . .
C429 C 0.9054(3) 0.0201(4) 0.3070(2) 0.0491(14) Uani 1 1 d D . . . .
C430 C 0.8506(3) 0.0617(3) 0.3351(2) 0.0399(11) Uani 1 1 d . . . . .
H430 H 0.8333 0.0373 0.3667 0.048 Uiso 1 1 calc R . . . .
C431 C 0.9333(4) 0.1647(5) 0.1934(3) 0.0662(18) Uani 1 1 d . . . . .
C432 C 0.9367(3) -0.0612(5) 0.3284(3) 0.078(2) Uani 1 1 d D U . . .
B400 B 0.7522(3) 0.1850(3) 0.3463(2) 0.0320(11) Uani 1 1 d . . . . .
C901 C 0.7219(8) 0.3859(7) 0.1919(4) 0.116(4) Uani 1 1 d . U . . .
H90A H 0.7092 0.3558 0.1586 0.175 Uiso 1 1 calc GR . . . .
H90B H 0.6823 0.3777 0.2168 0.175 Uiso 1 1 calc GR . . . .
H90C H 0.7689 0.3640 0.2077 0.175 Uiso 1 1 calc GR . . . .
C902 C 0.7301(7) 0.4777(8) 0.1805(5) 0.133(4) Uani 1 1 d . U . . .
H90D H 0.7040 0.4897 0.1457 0.159 Uiso 1 1 calc R . . . .
H90E H 0.7040 0.5095 0.2078 0.159 Uiso 1 1 calc R . . . .
C903 C 0.8011(6) 0.5084(8) 0.1790(5) 0.119(3) Uani 1 1 d . U . . .
H90F H 0.8264 0.4758 0.1516 0.143 Uiso 1 1 calc R . . . .
H90G H 0.8267 0.4946 0.2137 0.143 Uiso 1 1 calc R . . . .
C904 C 0.8163(6) 0.6011(7) 0.1682(5) 0.110(3) Uani 1 1 d . U . . .
H90H H 0.7845 0.6168 0.1365 0.132 Uiso 1 1 calc R . . . .
H90I H 0.7973 0.6330 0.1985 0.132 Uiso 1 1 calc R . . . .
C905 C 0.8854(7) 0.6314(8) 0.1602(6) 0.133(3) Uani 1 1 d . U . . .
H90J H 0.9040 0.6001 0.1295 0.159 Uiso 1 1 calc R . . . .
H90K H 0.9173 0.6148 0.1917 0.159 Uiso 1 1 calc R . . . .
C906 C 0.9014(6) 0.7236(7) 0.1502(5) 0.119(3) Uani 1 1 d . U . . .
H90L H 0.8607 0.7489 0.1276 0.143 Uiso 1 1 calc R . . . .
H90M H 0.9056 0.7547 0.1843 0.143 Uiso 1 1 calc R . . . .
C907 C 0.9723(6) 0.7280(9) 0.1231(6) 0.146(5) Uani 1 1 d . U . . .
H90N H 1.0068 0.6854 0.1381 0.218 Uiso 1 1 calc GR . . . .
H90O H 0.9943 0.7840 0.1282 0.218 Uiso 1 1 calc GR . . . .
H90P H 0.9630 0.7174 0.0849 0.218 Uiso 1 1 calc GR . . . .

loop_
_atom_site_aniso_label
_atom_site_aniso_U_11
_atom_site_aniso_U_22
_atom_site_aniso_U_33
_atom_site_aniso_U_23
_atom_site_aniso_U_13
_atom_site_aniso_U_12
Rh1 0.0556(2) 0.0337(2) 0.0485(2) 0.00778(19) -0.00026(17) -0.00612(18)
P2 0.0703(9) 0.0406(8) 0.0610(9) 0.0169(7) -0.0128(8) -0.0089(7)
P3 0.0642(8) 0.0283(6) 0.0419(7) 0.0049(6) 0.0033(6) -0.0011(6)
N101 0.058(3) 0.035(2) 0.045(3) 0.001(2) 0.008(2) -0.005(2)
C102 0.086(4) 0.031(3) 0.051(3) 0.004(3) 0.014(3) -0.012(3)
C103 0.103(6) 0.051(4) 0.078(5) 0.003(4) 0.051(5) -0.006(4)
C104 0.074(4) 0.063(5) 0.107(7) -0.002(4) 0.046(5) 0.000(4)
C105 0.061(4) 0.049(4) 0.085(5) -0.007(4) 0.017(3) 0.004(3)
C106 0.056(3) 0.036(3) 0.062(4) -0.005(3) 0.013(3) -0.001(2)
C107 0.122(6) 0.037(3) 0.050(4) 0.017(3) -0.001(4) -0.009(4)
C108 0.060(3) 0.043(3) 0.056(4) 0.006(3) 0.002(3) -0.003(3)
C109 0.078(4) 0.032(3) 0.067(4) 0.014(3) -0.005(3) -0.005(3)
C110 0.086(5) 0.052(4) 0.083(5) 0.005(4) -0.017(4) -0.016(3)
C111 0.093(6) 0.044(4) 0.137(9) 0.007(5) 0.018(5) -0.003(4)
C112 0.131(7) 0.043(4) 0.102(6) 0.031(4) -0.037(6) -0.017(4)
C113 0.079(4) 0.033(3) 0.052(4) 0.002(3) 0.009(3) -0.003(3)
C114 0.124(7) 0.052(4) 0.059(4) -0.014(4) 0.022(4) -0.012(4)
C115 0.084(5) 0.045(4) 0.083(5) -0.009(4) -0.002(4) -0.004(3)
C116 0.096(5) 0.035(3) 0.089(6) 0.003(4) 0.011(4) 0.012(3)
C117 0.069(4) 0.059(5) 0.057(5) 0.000(4) -0.014(4) 0.001(4)
C118 0.053(4) 0.064(4) 0.069(4) -0.001(4) -0.013(4) 0.006(4)
C119 0.043(2) 0.050(3) 0.072(3) -0.003(3) -0.005(2) -0.002(2)
C120 0.052(3) 0.058(4) 0.068(3) 0.005(3) 0.008(3) -0.002(3)
C121 0.055(4) 0.061(4) 0.069(4) 0.000(4) 0.010(3) 0.002(3)
C122 0.068(3) 0.092(4) 0.083(4) -0.008(4) 0.008(3) 0.018(3)
C123 0.067(3) 0.090(4) 0.101(5) -0.008(4) 0.003(3) 0.010(3)
C124 0.081(4) 0.092(4) 0.103(5) -0.014(4) 0.003(4) 0.010(4)
C125 0.081(4) 0.102(5) 0.096(5) -0.008(4) 0.008(4) 0.006(4)
C126 0.087(4) 0.102(5) 0.088(4) -0.019(4) -0.004(4) 0.003(4)
C127 0.090(4) 0.112(5) 0.071(4) -0.010(4) -0.003(4) 0.003(4)
C128 0.083(5) 0.087(6) 0.048(4) 0.005(4) 0.009(3) 0.009(4)
C129 0.072(4) 0.054(4) 0.045(3) 0.000(3) 0.003(3) -0.001(3)
C130 0.078(4) 0.040(3) 0.048(3) 0.007(3) 0.011(3) 0.013(3)
C217 0.064(6) 0.057(6) 0.053(6) 0.000(5) -0.007(5) 0.002(5)
C218 0.061(5) 0.053(5) 0.059(6) -0.006(5) -0.005(5) 0.002(5)
C220 0.052(3) 0.058(4) 0.068(3) 0.005(3) 0.008(3) -0.002(3)
C221 0.063(5) 0.067(5) 0.071(5) -0.001(5) 0.010(5) 0.003(5)
C224 0.081(4) 0.092(4) 0.103(5) -0.014(4) 0.003(4) 0.010(4)
F1 0.103(4) 0.116(4) 0.096(4) -0.006(3) 0.020(3) 0.057(3)
F2 0.088(3) 0.096(4) 0.125(4) -0.018(3) -0.039(3) 0.049(3)
F3 0.137(5) 0.057(3) 0.181(6) 0.036(3) 0.020(4) 0.048(3)
F4 0.095(3) 0.102(4) 0.175(6) -0.044(4) 0.073(4) -0.058(3)
F5 0.096(3) 0.167(6) 0.089(4) 0.017(4) -0.022(3) -0.078(4)
F6 0.111(4) 0.075(3) 0.163(6) 0.038(3) -0.004(3) -0.049(3)
F7 0.108(7) 0.191(11) 0.058(5) -0.010(7) 0.034(5) 0.002(8)
F7A 0.063(5) 0.168(11) 0.078(6) -0.013(7) 0.023(5) -0.022(7)
F8 0.082(6) 0.085(6) 0.133(9) -0.012(6) 0.051(6) -0.027(5)
F8A 0.109(7) 0.079(6) 0.120(9) -0.025(7) 0.075(7) 0.003(6)
F9 0.076(5) 0.086(6) 0.119(8) 0.028(6) 0.049(5) 0.021(4)
F9A 0.093(6) 0.078(7) 0.110(8) 0.046(6) 0.056(6) 0.012(5)
F10 0.103(6) 0.087(6) 0.096(6) -0.037(5) -0.055(5) 0.010(5)
F10A 0.079(7) 0.082(7) 0.122(9) -0.019(7) -0.047(7) 0.035(6)
F11 0.086(5) 0.064(5) 0.130(8) 0.029(5) -0.050(5) -0.012(4)
F11A 0.085(7) 0.079(7) 0.117(9) 0.013(7) -0.054(7) -0.036(6)
F12 0.078(5) 0.174(10) 0.078(6) 0.020(6) -0.024(4) 0.005(6)
F12A 0.107(8) 0.156(11) 0.068(7) 0.028(8) -0.028(6) 0.014(8)
F13 0.090(4) 0.113(5) 0.045(3) 0.017(3) -0.001(2) -0.021(3)
F13A 0.082(10) 0.101(11) 0.069(10) 0.031(9) -0.030(8) -0.011(9)
F14 0.154(7) 0.137(6) 0.060(3) 0.012(4) -0.006(4) 0.095(5)
F14A 0.125(12) 0.121(12) 0.068(10) -0.002(10) 0.006(10) 0.014(11)
F15 0.121(5) 0.121(5) 0.055(3) -0.013(3) -0.021(3) -0.041(4)
F15A 0.115(11) 0.098(11) 0.061(9) 0.016(9) -0.043(9) 0.000(10)
F16 0.127(7) 0.114(7) 0.082(5) 0.011(5) 0.028(5) -0.072(6)
F16A 0.112(10) 0.073(9) 0.117(10) 0.012(8) -0.017(8) -0.046(8)
F17 0.122(6) 0.052(4) 0.148(8) 0.018(5) 0.033(6) -0.007(4)
F17A 0.099(9) 0.126(10) 0.142(11) 0.023(9) 0.049(9) -0.025(9)
F18 0.050(4) 0.126(7) 0.135(7) 0.061(6) -0.023(4) -0.039(4)
F18A 0.095(8) 0.089(10) 0.118(11) 0.053(8) -0.017(8) -0.033(7)
F19 0.131(4) 0.106(4) 0.066(3) 0.030(3) 0.045(3) 0.049(3)
F20 0.091(3) 0.112(4) 0.091(3) 0.000(3) 0.037(3) -0.034(3)
F21 0.096(3) 0.104(4) 0.050(2) -0.014(2) 0.020(2) 0.024(3)
F22 0.110(6) 0.056(5) 0.101(6) 0.033(5) 0.037(5) 0.032(4)
F22A 0.080(7) 0.091(8) 0.122(9) 0.016(7) 0.027(6) 0.050(6)
F23 0.061(4) 0.082(6) 0.156(8) 0.033(6) -0.038(5) 0.012(4)
F23A 0.099(7) 0.063(7) 0.135(10) 0.036(7) -0.014(7) -0.005(6)
F24 0.130(7) 0.055(4) 0.122(7) -0.005(4) 0.012(5) 0.033(4)
F24A 0.126(8) 0.082(7) 0.111(8) 0.021(6) -0.021(7) 0.052(6)
C401 0.039(2) 0.028(2) 0.030(2) 0.0026(19) 0.0022(18) 0.0000(18)
C402 0.044(2) 0.036(3) 0.033(2) 0.003(2) -0.0016(19) 0.005(2)
C403 0.059(3) 0.037(3) 0.044(3) -0.001(2) -0.004(2) 0.013(2)
C404 0.078(4) 0.028(3) 0.038(3) 0.003(2) 0.003(3) -0.001(2)
C405 0.062(3) 0.035(3) 0.037(3) -0.002(2) 0.003(2) -0.014(2)
C406 0.038(2) 0.034(3) 0.036(3) -0.002(2) 0.0016(19) -0.0026(19)
C407 0.086(5) 0.047(4) 0.068(4) -0.003(3) -0.006(4) 0.029(3)
C408 0.079(4) 0.051(4) 0.075(5) 0.001(4) 0.015(4) -0.027(3)
C409 0.044(2) 0.020(2) 0.040(3) 0.001(2) 0.000(2) -0.0025(18)
C410 0.048(3) 0.027(2) 0.042(3) 0.002(2) 0.007(2) 0.0013(19)
C411 0.060(3) 0.035(3) 0.045(3) -0.001(2) 0.011(2) -0.004(2)
C412 0.077(4) 0.036(3) 0.033(3) 0.004(2) 0.004(3) -0.004(3)
C413 0.057(3) 0.033(3) 0.044(3) 0.000(2) -0.006(2) -0.003(2)
C414 0.047(3) 0.030(3) 0.043(3) 0.004(2) 0.001(2) -0.006(2)
C415 0.076(4) 0.060(4) 0.052(4) 0.002(3) 0.022(3) -0.004(3)
C416 0.066(4) 0.056(4) 0.049(3) 0.003(3) -0.009(3) -0.008(3)
C417 0.034(2) 0.029(2) 0.035(2) -0.003(2) 0.0042(17) 0.0012(18)
C418 0.040(2) 0.043(3) 0.038(3) -0.001(2) 0.002(2) -0.001(2)
C419 0.044(3) 0.050(3) 0.038(3) -0.008(2) -0.005(2) -0.003(2)
C420 0.046(3) 0.046(3) 0.055(3) -0.004(3) -0.006(2) -0.008(2)
C421 0.041(3) 0.042(3) 0.054(3) 0.000(3) -0.001(2) -0.009(2)
C422 0.041(2) 0.033(3) 0.048(3) 0.004(2) -0.004(2) 0.000(2)
C423 0.066(4) 0.080(5) 0.041(3) 0.000(3) -0.009(3) -0.015(4)
C424 0.061(4) 0.052(4) 0.088(5) 0.011(4) -0.013(4) -0.022(3)
C425 0.032(2) 0.030(2) 0.041(3) -0.007(2) 0.0001(18) 0.0011(18)
C426 0.040(2) 0.038(3) 0.038(3) -0.002(2) 0.001(2) 0.010(2)
C427 0.048(3) 0.051(3) 0.045(3) -0.010(3) 0.007(2) 0.003(2)
C428 0.044(3) 0.051(4) 0.063(4) -0.011(3) 0.009(3) 0.010(2)
C429 0.039(3) 0.035(3) 0.073(4) -0.003(3) 0.002(3) 0.008(2)
C430 0.040(2) 0.031(3) 0.049(3) 0.002(2) 0.003(2) 0.002(2)
C431 0.079(4) 0.072(5) 0.050(4) 0.001(3) 0.018(3) 0.018(4)
C432 0.071(4) 0.055(4) 0.109(5) 0.006(4) 0.009(4) 0.020(3)
B400 0.033(2) 0.027(3) 0.036(3) 0.002(2) 0.003(2) 0.002(2)
C901 0.170(10) 0.094(7) 0.084(6) 0.022(6) -0.010(7) -0.001(7)
C902 0.130(7) 0.120(8) 0.143(8) 0.027(7) -0.042(6) -0.017(6)
C903 0.096(6) 0.124(7) 0.137(7) 0.053(6) 0.003(5) -0.001(5)
C904 0.093(5) 0.101(6) 0.132(7) 0.013(6) -0.023(5) 0.009(5)
C905 0.097(6) 0.120(7) 0.179(8) 0.055(6) -0.019(6) 0.007(5)
C906 0.098(6) 0.095(7) 0.163(9) 0.027(6) -0.009(6) 0.005(5)
C907 0.072(6) 0.164(12) 0.199(13) 0.063(10) -0.008(7) -0.012(7)

loop_
_atom_type_symbol
_atom_type_description
_atom_type_scat_dispersion_real
_atom_type_scat_dispersion_imag
_atom_type_scat_source
C C 0.0181 0.0091 'International Tables Vol C Tables 4.2.6.8 and 6.1.1.4'
H H 0.0000 0.0000 'International Tables Vol C Tables 4.2.6.8 and 6.1.1.4'
B B 0.0090 0.0039 'International Tables Vol C Tables 4.2.6.8 and 6.1.1.4'
N N 0.0311 0.0180 'International Tables Vol C Tables 4.2.6.8 and 6.1.1.4'
F F 0.0727 0.0534 'International Tables Vol C Tables 4.2.6.8 and 6.1.1.4'
P P 0.2955 0.4335 'International Tables Vol C Tables 4.2.6.8 and 6.1.1.4'
Rh Rh 0.0927 3.6045 'International Tables Vol C Tables 4.2.6.8 and 6.1.1.4'

loop_
_exptl_crystal_face_index_h
_exptl_crystal_face_index_k
_exptl_crystal_face_index_l
_exptl_crystal_face_perp_dist
-3 9 6 0.0437
-8 -8 0 0.0298
8 -6 -7 0.0614
9 7 -1 0.0375
-8 7 0 0.0434
-2 2 16 0.0898
8 -7 -1 0.0250
0 0 -16 0.1223
-6 5 -12 0.0956

loop_
_geom_angle_atom_site_label_1
_geom_angle_atom_site_label_2
_geom_angle_atom_site_label_3
_geom_angle
_geom_angle_site_symmetry_1
_geom_angle_site_symmetry_3
_geom_angle_publ_flag
P2 Rh1 P3 164.51(7) . . ?
P2 Rh1 C220 91.1(5) . . ?
P3 Rh1 C220 104.4(5) . . ?
N101 Rh1 P2 82.55(14) . . ?
N101 Rh1 P3 82.06(14) . . ?
N101 Rh1 C119 150.2(2) . . ?
N101 Rh1 C120 172.0(3) . . ?
N101 Rh1 C220 170.2(5) . . ?
C119 Rh1 P2 82.27(19) . . ?
C119 Rh1 P3 110.73(18) . . ?
C119 Rh1 C220 34.3(4) . . ?
C120 Rh1 P2 105.2(3) . . ?
C120 Rh1 P3 90.3(3) . . ?
C120 Rh1 C119 35.9(3) . . ?
C107 P2 Rh1 99.0(2) . . ?
C107 P2 C109 105.8(3) . . ?
C107 P2 C117 103.2(5) . . ?
C107 P2 C217 122.4(8) . . ?
C109 P2 Rh1 124.2(2) . . ?
C109 P2 C217 102.4(7) . . ?
C117 P2 Rh1 107.6(3) . . ?
C117 P2 C109 114.0(4) . . ?
C217 P2 Rh1 105.0(7) . . ?
C108 P3 Rh1 97.14(19) . . ?
C113 P3 Rh1 116.4(2) . . ?
C113 P3 C108 106.0(3) . . ?
C130 P3 Rh1 126.83(19) . . ?
C130 P3 C108 102.1(3) . . ?
C130 P3 C113 105.0(3) . . ?
C102 N101 Rh1 119.0(4) . . ?
C106 N101 Rh1 121.6(4) . . ?
C106 N101 C102 119.3(5) . . ?
N101 C102 C107 115.9(6) . . ?
C103 C102 N101 121.8(7) . . ?
C103 C102 C107 122.3(7) . . ?
C102 C103 H103 120.6 . . ?
C102 C103 C104 118.9(7) . . ?
C104 C103 H103 120.6 . . ?
C103 C104 H104 120.8 . . ?
C105 C104 C103 118.5(7) . . ?
C105 C104 H104 120.8 . . ?
C104 C105 H105 119.6 . . ?
C104 C105 C106 120.7(7) . . ?
C106 C105 H105 119.6 . . ?
N101 C106 C105 120.7(6) . . ?
N101 C106 C108 117.5(5) . . ?
C105 C106 C108 121.8(6) . . ?
P2 C107 H10A 110.0 . . ?
P2 C107 H10B 110.0 . . ?
C102 C107 P2 108.5(5) . . ?
C102 C107 H10A 110.0 . . ?
C102 C107 H10B 110.0 . . ?
H10A C107 H10B 108.4 . . ?
P3 C108 H10C 109.4 . . ?
P3 C108 H10D 109.4 . . ?
C106 C108 P3 111.4(4) . . ?
C106 C108 H10C 109.4 . . ?
C106 C108 H10D 109.4 . . ?
H10C C108 H10D 108.0 . . ?
C110 C109 P2 109.3(5) . . ?
C110 C109 C111 108.3(7) . . ?
C110 C109 C112 110.2(6) . . ?
C111 C109 P2 108.6(5) . . ?
C111 C109 C112 109.9(7) . . ?
C112 C109 P2 110.4(5) . . ?
C109 C110 H11A 109.5 . . ?
C109 C110 H11B 109.5 . . ?
C109 C110 H11C 109.5 . . ?
H11A C110 H11B 109.5 . . ?
H11A C110 H11C 109.5 . . ?
H11B C110 H11C 109.5 . . ?
C109 C111 H11D 109.5 . . ?
C109 C111 H11E 109.5 . . ?
C109 C111 H11F 109.5 . . ?
H11D C111 H11E 109.5 . . ?
H11D C111 H11F 109.5 . . ?
H11E C111 H11F 109.5 . . ?
C109 C112 H11G 109.5 . . ?
C109 C112 H11H 109.5 . . ?
C109 C112 H11I 109.5 . . ?
H11G C112 H11H 109.5 . . ?
H11G C112 H11I 109.5 . . ?
H11H C112 H11I 109.5 . . ?
C114 C113 P3 108.5(4) . . ?
C114 C113 C115 109.4(6) . . ?
C115 C113 P3 107.0(5) . . ?
C116 C113 P3 113.5(5) . . ?
C116 C113 C114 109.3(6) . . ?
C116 C113 C115 109.1(6) . . ?
C113 C114 H11J 109.5 . . ?
C113 C114 H11K 109.5 . . ?
C113 C114 H11L 109.5 . . ?
H11J C114 H11K 109.5 . . ?
H11J C114 H11L 109.5 . . ?
H11K C114 H11L 109.5 . . ?
C113 C115 H11M 109.5 . . ?
C113 C115 H11N 109.5 . . ?
C113 C115 H11O 109.5 . . ?
H11M C115 H11N 109.5 . . ?
H11M C115 H11O 109.5 . . ?
H11N C115 H11O 109.5 . . ?
C113 C116 H11P 109.5 . . ?
C113 C116 H11Q 109.5 . . ?
C113 C116 H11R 109.5 . . ?
H11P C116 H11Q 109.5 . . ?
H11P C116 H11R 109.5 . . ?
H11Q C116 H11R 109.5 . . ?
P2 C117 H11S 111.5 . . ?
P2 C117 H11T 111.5 . . ?
H11S C117 H11T 109.4 . . ?
C118 C117 P2 101.1(6) . . ?
C118 C117 H11S 111.5 . . ?
C118 C117 H11T 111.5 . . ?
C117 C118 H11U 108.0 . . ?
C117 C118 H11V 108.0 . . ?
C117 C118 C119 117.1(8) . . ?
H11U C118 H11V 107.3 . . ?
C119 C118 H11U 108.0 . . ?
C119 C118 H11V 108.0 . . ?
Rh1 C119 H119 112.3 . . ?
Rh1 C119 H11W 109.4 . . ?
C118 C119 Rh1 113.0(5) . . ?
C118 C119 H119 112.3 . . ?
C120 C119 Rh1 70.1(5) . . ?
C120 C119 C118 129.1(8) . . ?
C120 C119 H119 112.3 . . ?
C218 C119 Rh1 114.4(9) . . ?
C218 C119 H11W 109.4 . . ?
C220 C119 Rh1 80.0(11) . . ?
C220 C119 H11W 109.4 . . ?
C220 C119 C218 130.2(14) . . ?
Rh1 C120 H120 112.9 . . ?
C119 C120 Rh1 74.0(5) . . ?
C119 C120 H120 112.9 . . ?
C119 C120 C121 125.5(9) . . ?
C121 C120 Rh1 112.5(7) . . ?
C121 C120 H120 112.9 . . ?
C120 C121 H12A 109.1 . . ?
C120 C121 H12B 109.1 . . ?
C120 C121 C122 112.3(8) . . ?
H12A C121 H12B 107.9 . . ?
C122 C121 H12A 109.1 . . ?
C122 C121 H12B 109.1 . . ?
C121 C122 H12C 111.1 . . ?
C121 C122 H12D 111.1 . . ?
H12C C122 H12D 109.1 . . ?
H12E C122 H12F 104.8 . . ?
C123 C122 C121 103.1(7) . . ?
C123 C122 H12C 111.1 . . ?
C123 C122 H12D 111.1 . . ?
C123 C122 H12E 102.0 . . ?
C123 C122 H12F 102.0 . . ?
C123 C122 C221 140.3(12) . . ?
C221 C122 H12E 102.0 . . ?
C221 C122 H12F 102.0 . . ?
C122 C123 H12I 111.0 . . ?
C122 C123 H12J 111.0 . . ?
C122 C123 H12G 107.4 . . ?
C122 C123 H12H 107.4 . . ?
C122 C123 C124 119.8(8) . . ?
C122 C123 C224 103.7(14) . . ?
H12I C123 H12J 109.0 . . ?
H12G C123 H12H 106.9 . . ?
C124 C123 H12G 107.4 . . ?
C124 C123 H12H 107.4 . . ?
C224 C123 H12I 111.0 . . ?
C224 C123 H12J 111.0 . . ?
C123 C124 H12K 108.8 . . ?
C123 C124 H12L 108.8 . . ?
H12K C124 H12L 107.7 . . ?
C125 C124 C123 113.7(10) . . ?
C125 C124 H12K 108.8 . . ?
C125 C124 H12L 108.8 . . ?
C124 C125 H12M 108.7 . . ?
C124 C125 H12N 108.7 . . ?
C124 C125 C126 114.3(9) . . ?
H12O C125 H12P 108.4 . . ?
H12M C125 H12N 107.6 . . ?
C126 C125 H12O 110.1 . . ?
C126 C125 H12P 110.1 . . ?
C126 C125 H12M 108.7 . . ?
C126 C125 H12N 108.7 . . ?
C224 C125 H12O 110.1 . . ?
C224 C125 H12P 110.1 . . ?
C224 C125 C126 108.1(9) . . ?
C125 C126 H12Q 108.6 . . ?
C125 C126 H12R 108.6 . . ?
H12Q C126 H12R 107.6 . . ?
C127 C126 C125 114.5(9) . . ?
C127 C126 H12Q 108.6 . . ?
C127 C126 H12R 108.6 . . ?
C126 C127 H12S 108.2 . . ?
C126 C127 H12T 108.2 . . ?
C126 C127 C128 116.2(7) . . ?
H12S C127 H12T 107.4 . . ?
C128 C127 H12S 108.2 . . ?
C128 C127 H12T 108.2 . . ?
C127 C128 H12U 108.4 . . ?
C127 C128 H12V 108.4 . . ?
H12U C128 H12V 107.4 . . ?
C129 C128 C127 115.6(7) . . ?
C129 C128 H12U 108.4 . . ?
C129 C128 H12V 108.4 . . ?
C128 C129 H12W 109.3 . . ?
C128 C129 H12X 109.3 . . ?
C128 C129 C130 111.6(6) . . ?
H12W C129 H12X 108.0 . . ?
C130 C129 H12W 109.3 . . ?
C130 C129 H12X 109.3 . . ?
P3 C130 H13A 108.6 . . ?
P3 C130 H13B 108.6 . . ?
C129 C130 P3 114.5(4) . . ?
C129 C130 H13A 108.6 . . ?
C129 C130 H13B 108.6 . . ?
H13A C130 H13B 107.6 . . ?
P2 C217 H21A 110.0 . . ?
P2 C217 H21B 110.0 . . ?
H21A C217 H21B 108.4 . . ?
C218 C217 P2 108.3(13) . . ?
C218 C217 H21A 110.0 . . ?
C218 C217 H21B 110.0 . . ?
C119 C218 H21C 110.4 . . ?
C119 C218 H21D 110.4 . . ?
C217 C218 C119 106.7(15) . . ?
C217 C218 H21C 110.4 . . ?
C217 C218 H21D 110.4 . . ?
H21C C218 H21D 108.6 . . ?
Rh1 C220 H220 113.2 . . ?
C119 C220 Rh1 65.8(9) . . ?
C119 C220 H220 113.2 . . ?
C119 C220 C221 128.0(18) . . ?
C221 C220 Rh1 114.1(14) . . ?
C221 C220 H220 113.2 . . ?
C122 C221 H22A 111.6 . . ?
C122 C221 H22B 111.6 . . ?
C220 C221 C122 100.7(12) . . ?
C220 C221 H22A 111.6 . . ?
C220 C221 H22B 111.6 . . ?
H22A C221 H22B 109.4 . . ?
C123 C224 C125 111.9(12) . . ?
C123 C224 H22C 109.2 . . ?
C123 C224 H22D 109.2 . . ?
C125 C224 H22C 109.2 . . ?
C125 C224 H22D 109.2 . . ?
H22C C224 H22D 107.9 . . ?
C402 C401 B400 121.9(4) . . ?
C406 C401 C402 115.2(4) . . ?
C406 C401 B400 122.6(4) . . ?
C401 C402 H402 119.2 . . ?
C403 C402 C401 121.6(5) . . ?
C403 C402 H402 119.2 . . ?
C402 C403 C407 119.0(6) . . ?
C404 C403 C402 121.7(5) . . ?
C404 C403 C407 119.3(6) . . ?
C403 C404 H404 121.0 . . ?
C405 C404 C403 118.1(5) . . ?
C405 C404 H404 121.0 . . ?
C404 C405 C406 120.6(5) . . ?
C404 C405 C408 119.5(6) . . ?
C406 C405 C408 119.9(6) . . ?
C401 C406 H406 118.6 . . ?
C405 C406 C401 122.8(5) . . ?
C405 C406 H406 118.6 . . ?
F1 C407 C403 112.3(6) . . ?
F2 C407 F1 102.4(7) . . ?
F2 C407 C403 113.1(6) . . ?
F3 C407 F1 107.5(6) . . ?
F3 C407 F2 106.3(6) . . ?
F3 C407 C403 114.3(7) . . ?
F4 C408 F5 106.6(8) . . ?
F4 C408 F6 105.5(6) . . ?
F4 C408 C405 113.8(6) . . ?
F5 C408 C405 111.7(6) . . ?
F6 C408 F5 104.7(7) . . ?
F6 C408 C405 113.8(7) . . ?
C410 C409 B400 121.9(4) . . ?
C414 C409 C410 115.0(5) . . ?
C414 C409 B400 123.0(4) . . ?
C409 C410 H410 118.9 . . ?
C411 C410 C409 122.2(5) . . ?
C411 C410 H410 118.9 . . ?
C410 C411 C412 120.7(5) . . ?
C410 C411 C415 119.5(5) . . ?
C412 C411 C415 119.8(5) . . ?
C411 C412 H412 120.8 . . ?
C413 C412 C411 118.5(5) . . ?
C413 C412 H412 120.8 . . ?
C412 C413 C414 121.0(5) . . ?
C412 C413 C416 119.3(5) . . ?
C414 C413 C416 119.7(5) . . ?
C409 C414 H414 118.8 . . ?
C413 C414 C409 122.4(5) . . ?
C413 C414 H414 118.8 . . ?
F7 C415 F8 107.0(7) . . ?
F7 C415 F9 105.9(7) . . ?
F7 C415 C411 115.9(6) . . ?
F7A C415 F8A 107.2(7) . . ?
F7A C415 F9A 105.0(7) . . ?
F7A C415 C411 115.0(6) . . ?
F8 C415 F9 103.4(7) . . ?
F8 C415 C411 112.0(5) . . ?
F8A C415 F9A 104.2(7) . . ?
F8A C415 C411 112.6(6) . . ?
F9 C415 C411 111.6(5) . . ?
F9A C415 C411 112.0(6) . . ?
F10 C416 F12 104.4(6) . . ?
F10 C416 C413 113.7(5) . . ?
F10A C416 C413 111.9(6) . . ?
F11 C416 F10 104.7(6) . . ?
F11 C416 F12 105.0(6) . . ?
F11 C416 C413 113.7(5) . . ?
F11A C416 F10A 105.9(7) . . ?
F11A C416 C413 111.0(6) . . ?
F12 C416 C413 114.3(5) . . ?
F12A C416 F10A 107.6(7) . . ?
F12A C416 F11A 107.4(7) . . ?
F12A C416 C413 112.7(6) . . ?
C418 C417 C422 116.1(4) . . ?
C418 C417 B400 120.9(4) . . ?
C422 C417 B400 122.8(4) . . ?
C417 C418 H418 119.0 . . ?
C417 C418 C419 122.0(5) . . ?
C419 C418 H418 119.0 . . ?
C418 C419 C423 120.4(5) . . ?
C420 C419 C418 121.5(5) . . ?
C420 C419 C423 118.0(5) . . ?
C419 C420 H420 121.4 . . ?
C419 C420 C421 117.2(5) . . ?
C421 C420 H420 121.4 . . ?
C420 C421 C422 122.0(5) . . ?
C420 C421 C424 119.5(5) . . ?
C422 C421 C424 118.4(5) . . ?
C417 C422 H422 119.5 . . ?
C421 C422 C417 121.0(5) . . ?
C421 C422 H422 119.5 . . ?
F13 C423 F15 99.6(5) . . ?
F13 C423 C419 111.8(5) . . ?
F13A C423 F15A 102.1(8) . . ?
F13A C423 C419 112.9(7) . . ?
F14 C423 F13 108.3(6) . . ?
F14 C423 F15 108.1(6) . . ?
F14 C423 C419 115.7(5) . . ?
F14A C423 F13A 107.2(8) . . ?
F14A C423 F15A 104.9(8) . . ?
F14A C423 C419 117.0(8) . . ?
F15 C423 C419 112.1(5) . . ?
F15A C423 C419 111.4(7) . . ?
F16 C424 C421 113.2(5) . . ?
F16A C424 C421 110.7(7) . . ?
F17 C424 F16 102.1(6) . . ?
F17 C424 C421 112.0(6) . . ?
F17A C424 F16A 103.8(7) . . ?
F17A C424 C421 112.7(7) . . ?
F18 C424 F16 105.2(6) . . ?
F18 C424 F17 107.6(6) . . ?
F18 C424 C421 115.6(6) . . ?
F18A C424 F16A 105.4(7) . . ?
F18A C424 F17A 107.4(8) . . ?
F18A C424 C421 115.9(7) . . ?
C426 C425 B400 121.3(4) . . ?
C430 C425 C426 116.7(4) . . ?
C430 C425 B400 121.7(4) . . ?
C425 C426 H426 119.0 . . ?
C427 C426 C425 121.9(5) . . ?
C427 C426 H426 119.0 . . ?
C426 C427 C428 120.6(6) . . ?
C426 C427 C431 120.9(6) . . ?
C428 C427 C431 118.5(5) . . ?
C427 C428 H428 121.0 . . ?
C429 C428 C427 117.9(5) . . ?
C429 C428 H428 121.0 . . ?
C428 C429 C430 122.3(5) . . ?
C428 C429 C432 118.7(5) . . ?
C430 C429 C432 119.0(5) . . ?
C425 C430 C429 120.6(5) . . ?
C425 C430 H430 119.7 . . ?
C429 C430 H430 119.7 . . ?
F19 C431 F20 107.0(7) . . ?
F19 C431 C427 113.1(5) . . ?
F20 C431 C427 111.4(6) . . ?
F21 C431 F19 106.5(6) . . ?
F21 C431 F20 105.2(6) . . ?
F21 C431 C427 113.1(7) . . ?
F22 C432 F24 100.6(6) . . ?
F22 C432 C429 116.1(5) . . ?
F22A C432 F24A 100.1(7) . . ?
F22A C432 C429 116.0(7) . . ?
F23 C432 F22 111.7(7) . . ?
F23 C432 F24 101.8(6) . . ?
F23 C432 C429 116.1(6) . . ?
F23A C432 F22A 111.2(8) . . ?
F23A C432 F24A 101.0(7) . . ?
F23A C432 C429 117.3(7) . . ?
F24 C432 C429 108.2(6) . . ?
F24A C432 C429 108.5(6) . . ?
C401 B400 C417 111.8(4) . . ?
C401 B400 C425 111.4(4) . . ?
C409 B400 C401 104.8(4) . . ?
C409 B400 C417 113.2(4) . . ?
C409 B400 C425 112.4(4) . . ?
C417 B400 C425 103.5(4) . . ?
H90A C901 H90B 109.5 . . ?
H90A C901 H90C 109.5 . . ?
H90B C901 H90C 109.5 . . ?
C902 C901 H90A 109.5 . . ?
C902 C901 H90B 109.5 . . ?
C902 C901 H90C 109.5 . . ?
C901 C902 H90D 108.1 . . ?
C901 C902 H90E 108.1 . . ?
H90D C902 H90E 107.3 . . ?
C903 C902 C901 116.9(12) . . ?
C903 C902 H90D 108.1 . . ?
C903 C902 H90E 108.1 . . ?
C902 C903 H90F 106.9 . . ?
C902 C903 H90G 106.9 . . ?
C902 C903 C904 121.6(11) . . ?
H90F C903 H90G 106.7 . . ?
C904 C903 H90F 106.9 . . ?
C904 C903 H90G 106.9 . . ?
C903 C904 H90H 106.6 . . ?
C903 C904 H90I 106.6 . . ?
H90H C904 H90I 106.6 . . ?
C905 C904 C903 122.8(10) . . ?
C905 C904 H90H 106.6 . . ?
C905 C904 H90I 106.6 . . ?
C904 C905 H90J 106.5 . . ?
C904 C905 H90K 106.5 . . ?
C904 C905 C906 123.3(11) . . ?
H90J C905 H90K 106.5 . . ?
C906 C905 H90J 106.5 . . ?
C906 C905 H90K 106.5 . . ?
C905 C906 H90L 110.3 . . ?
C905 C906 H90M 110.3 . . ?
H90L C906 H90M 108.5 . . ?
C907 C906 C905 107.2(11) . . ?
C907 C906 H90L 110.3 . . ?
C907 C906 H90M 110.3 . . ?
C906 C907 H90N 109.5 . . ?
C906 C907 H90O 109.5 . . ?
C906 C907 H90P 109.5 . . ?
H90N C907 H90O 109.5 . . ?
H90N C907 H90P 109.5 . . ?
H90O C907 H90P 109.5 . . ?

loop_
_geom_bond_atom_site_label_1
_geom_bond_atom_site_label_2
_geom_bond_distance
_geom_bond_site_symmetry_2
_geom_bond_publ_flag
Rh1 P2 2.2349(15) . ?
Rh1 P3 2.3153(14) . ?
Rh1 N101 2.085(5) . ?
Rh1 C119 2.165(6) . ?
Rh1 C120 2.118(10) . ?
Rh1 C220 2.34(2) . ?
P2 C107 1.819(8) . ?
P2 C109 1.866(6) . ?
P2 C117 1.846(8) . ?
P2 C217 1.875(12) . ?
P3 C108 1.868(6) . ?
P3 C113 1.863(6) . ?
P3 C130 1.846(6) . ?
N101 C102 1.383(7) . ?
N101 C106 1.336(8) . ?
C102 C103 1.360(10) . ?
C102 C107 1.514(10) . ?
C103 H103 0.9500 . ?
C103 C104 1.415(12) . ?
C104 H104 0.9500 . ?
C104 C105 1.367(10) . ?
C105 H105 0.9500 . ?
C105 C106 1.392(8) . ?
C106 C108 1.487(8) . ?
C107 H10A 0.9900 . ?
C107 H10B 0.9900 . ?
C108 H10C 0.9900 . ?
C108 H10D 0.9900 . ?
C109 C110 1.505(10) . ?
C109 C111 1.517(11) . ?
C109 C112 1.540(9) . ?
C110 H11A 0.9800 . ?
C110 H11B 0.9800 . ?
C110 H11C 0.9800 . ?
C111 H11D 0.9800 . ?
C111 H11E 0.9800 . ?
C111 H11F 0.9800 . ?
C112 H11G 0.9800 . ?
C112 H11H 0.9800 . ?
C112 H11I 0.9800 . ?
C113 C114 1.529(8) . ?
C113 C115 1.532(10) . ?
C113 C116 1.526(9) . ?
C114 H11J 0.9800 . ?
C114 H11K 0.9800 . ?
C114 H11L 0.9800 . ?
C115 H11M 0.9800 . ?
C115 H11N 0.9800 . ?
C115 H11O 0.9800 . ?
C116 H11P 0.9800 . ?
C116 H11Q 0.9800 . ?
C116 H11R 0.9800 . ?
C117 H11S 0.9900 . ?
C117 H11T 0.9900 . ?
C117 C118 1.505(12) . ?
C118 H11U 0.9900 . ?
C118 H11V 0.9900 . ?
C118 C119 1.552(10) . ?
C119 H119 1.0000 . ?
C119 H11W 1.0000 . ?
C119 C120 1.320(11) . ?
C119 C218 1.550(14) . ?
C119 C220 1.336(14) . ?
C120 H120 1.0000 . ?
C120 C121 1.502(13) . ?
C121 H12A 0.9900 . ?
C121 H12B 0.9900 . ?
C121 C122 1.612(10) . ?
C122 H12C 0.9900 . ?
C122 H12D 0.9900 . ?
C122 H12E 0.9900 . ?
C122 H12F 0.9900 . ?
C122 C123 1.481(12) . ?
C122 C221 1.573(14) . ?
C123 H12I 0.9900 . ?
C123 H12J 0.9900 . ?
C123 H12G 0.9900 . ?
C123 H12H 0.9900 . ?
C123 C124 1.541(10) . ?
C123 C224 1.542(13) . ?
C124 H12K 0.9900 . ?
C124 H12L 0.9900 . ?
C124 C125 1.520(11) . ?
C125 H12O 0.9900 . ?
C125 H12P 0.9900 . ?
C125 H12M 0.9900 . ?
C125 H12N 0.9900 . ?
C125 C126 1.561(12) . ?
C125 C224 1.550(13) . ?
C126 H12Q 0.9900 . ?
C126 H12R 0.9900 . ?
C126 C127 1.513(13) . ?
C127 H12S 0.9900 . ?
C127 H12T 0.9900 . ?
C127 C128 1.517(11) . ?
C128 H12U 0.9900 . ?
C128 H12V 0.9900 . ?
C128 C129 1.505(8) . ?
C129 H12W 0.9900 . ?
C129 H12X 0.9900 . ?
C129 C130 1.520(9) . ?
C130 H13A 0.9900 . ?
C130 H13B 0.9900 . ?
C217 H21A 0.9900 . ?
C217 H21B 0.9900 . ?
C217 C218 1.507(15) . ?
C218 H21C 0.9900 . ?
C218 H21D 0.9900 . ?
C220 H220 1.0000 . ?
C220 C221 1.502(16) . ?
C221 H22A 0.9900 . ?
C221 H22B 0.9900 . ?
C224 H22C 0.9900 . ?
C224 H22D 0.9900 . ?
F1 C407 1.353(9) . ?
F2 C407 1.325(9) . ?
F3 C407 1.314(9) . ?
F4 C408 1.295(9) . ?
F5 C408 1.322(9) . ?
F6 C408 1.320(9) . ?
F7 C415 1.277(7) . ?
F7A C415 1.291(8) . ?
F8 C415 1.315(7) . ?
F8A C415 1.304(8) . ?
F9 C415 1.327(7) . ?
F9A C415 1.325(7) . ?
F10 C416 1.313(7) . ?
F10A C416 1.303(8) . ?
F11 C416 1.304(7) . ?
F11A C416 1.302(7) . ?
F12 C416 1.317(7) . ?
F12A C416 1.290(8) . ?
F13 C423 1.341(7) . ?
F13A C423 1.330(9) . ?
F14 C423 1.275(7) . ?
F14A C423 1.287(9) . ?
F15 C423 1.350(7) . ?
F15A C423 1.352(9) . ?
F16 C424 1.340(7) . ?
F16A C424 1.344(8) . ?
F17 C424 1.326(7) . ?
F17A C424 1.318(8) . ?
F18 C424 1.291(7) . ?
F18A C424 1.284(8) . ?
F19 C431 1.328(9) . ?
F20 C431 1.335(9) . ?
F21 C431 1.323(8) . ?
F22 C432 1.286(8) . ?
F22A C432 1.291(8) . ?
F23 C432 1.277(7) . ?
F23A C432 1.279(8) . ?
F24 C432 1.407(8) . ?
F24A C432 1.403(8) . ?
C401 C402 1.401(7) . ?
C401 C406 1.400(7) . ?
C401 B400 1.641(7) . ?
C402 H402 0.9500 . ?
C402 C403 1.383(8) . ?
C403 C404 1.380(8) . ?
C403 C407 1.507(8) . ?
C404 H404 0.9500 . ?
C404 C405 1.367(8) . ?
C405 C406 1.388(7) . ?
C405 C408 1.493(8) . ?
C406 H406 0.9500 . ?
C409 C410 1.418(7) . ?
C409 C414 1.400(7) . ?
C409 B400 1.635(7) . ?
C410 H410 0.9500 . ?
C410 C411 1.377(7) . ?
C411 C412 1.384(9) . ?
C411 C415 1.492(8) . ?
C412 H412 0.9500 . ?
C412 C413 1.375(8) . ?
C413 C414 1.382(7) . ?
C413 C416 1.514(8) . ?
C414 H414 0.9500 . ?
C417 C418 1.387(7) . ?
C417 C422 1.405(7) . ?
C417 B400 1.643(7) . ?
C418 H418 0.9500 . ?
C418 C419 1.389(7) . ?
C419 C420 1.375(8) . ?
C419 C423 1.497(8) . ?
C420 H420 0.9500 . ?
C420 C421 1.377(8) . ?
C421 C422 1.390(7) . ?
C421 C424 1.498(8) . ?
C422 H422 0.9500 . ?
C425 C426 1.401(7) . ?
C425 C430 1.394(7) . ?
C425 B400 1.652(7) . ?
C426 H426 0.9500 . ?
C426 C427 1.389(7) . ?
C427 C428 1.396(9) . ?
C427 C431 1.493(9) . ?
C428 H428 0.9500 . ?
C428 C429 1.357(8) . ?
C429 C430 1.405(7) . ?
C429 C432 1.499(9) . ?
C430 H430 0.9500 . ?
C901 H90A 0.9800 . ?
C901 H90B 0.9800 . ?
C901 H90C 0.9800 . ?
C901 C902 1.497(15) . ?
C902 H90D 0.9900 . ?
C902 H90E 0.9900 . ?
C902 C903 1.369(14) . ?
C903 H90F 0.9900 . ?
C903 H90G 0.9900 . ?
C903 C904 1.525(15) . ?
C904 H90H 0.9900 . ?
C904 H90I 0.9900 . ?
C904 C905 1.357(15) . ?
C905 H90J 0.9900 . ?
C905 H90K 0.9900 . ?
C905 C906 1.517(15) . ?
C906 H90L 0.9900 . ?
C906 H90M 0.9900 . ?
C906 C907 1.477(14) . ?
C907 H90N 0.9800 . ?
C907 H90O 0.9800 . ?
C907 H90P 0.9800 . ?

loop_
_twin_individual_id
_twin_individual_mass_fraction_refined
_oxdiff_twin_reflns_isolated
_oxdiff_twin_reflns_overlapped
_twin_individual_twin_lattice_type
_twin_individual_twin_matrix_11
_twin_individual_twin_matrix_12
_twin_individual_twin_matrix_13
_twin_individual_twin_matrix_21
_twin_individual_twin_matrix_22
_twin_individual_twin_matrix_23
_twin_individual_twin_matrix_31
_twin_individual_twin_matrix_32
_twin_individual_twin_matrix_33
1 0.6357(11) 25841 45823 ref 1.0000 0.0000 0.0000 0.0000 1.0000 0.0000 0.0000 0.0000 1.0000
2 0.3643(11) 25843 45823 nmt 1.0005 0.0018 0.0671 0.0016 -0.9999 0.0003 -0.0060 -0.0003 -1.0007

loop_
_exptl_oxdiff_crystal_face_indexfrac_h
_exptl_oxdiff_crystal_face_indexfrac_k
_exptl_oxdiff_crystal_face_indexfrac_l
_exptl_oxdiff_crystal_face_x
_exptl_oxdiff_crystal_face_y
_exptl_oxdiff_crystal_face_z
-3.0158 9.3645 5.5921 -0.3425 0.3477 0.8728
-7.6917 -7.7584 0.3257 0.7128 -0.7006 -0.0327
8.2661 -6.1469 -6.7298 -0.0398 0.0263 -0.9989
8.8630 6.6950 -1.3641 -0.7088 0.6947 -0.1226
-8.4724 7.0919 0.3218 -0.2755 -0.2688 0.9230
-2.0731 1.7812 15.9307 0.5627 0.5802 0.5888
8.4731 -7.0932 -0.5815 0.2652 0.2582 -0.9290
-0.0168 -0.0331 -16.2962 -0.6483 -0.6646 -0.3713
-5.5937 4.6472 -11.8939 -0.6631 -0.6708 0.3321
